data_7057230
loop_
_publ_author_name
'Yao, Xu'
'Yan, Pengfei'
'An, Guanghui'
'Shi, Chao'
'Li, Yuxin'
'Li, Guangming'

_publ_section_title
;
 Single-ion magnets with D4d symmetry based on electron-donating
 \b-diketonate Dy(iii) complexes
;
_journal_issue 11
_journal_name_full 'New Journal of Chemistry'
_journal_page_first 8438
_journal_paper_doi 10.1039/C8NJ00636A
_journal_volume 42
_journal_year 2018
_chemical_formula_moiety 'C51 H68 Dy N4 O6'
_chemical_formula_sum 'C51 H68 Dy N4 O6'
_chemical_formula_weight 995.59
_space_group_crystal_system triclinic
_space_group_IT_number 2
_space_group_name_Hall '-P 1'
_space_group_name_H-M_alt 'P -1'
_symmetry_space_group_name_Hall '-P 1'
_symmetry_space_group_name_H-M 'P -1'
_atom_sites_solution_hydrogens geom
_audit_creation_date 2018-03-14
_audit_creation_method
;
Olex2 1.2
(compiled 2017.08.10 svn.r3458 for OlexSys, GUI svn.r5381)
;
_audit_update_record
;
2018-03-28 deposited with the CCDC.
2018-03-29 downloaded from the CCDC.
;
_cell_angle_alpha 96.749(5)
_cell_angle_beta 102.977(5)
_cell_angle_gamma 110.251(5)
_cell_formula_units_Z 2
_cell_length_a 10.928(5)
_cell_length_b 12.363(5)
_cell_length_c 21.554(5)
_cell_measurement_reflns_used 4828
_cell_measurement_temperature 293(2)
_cell_measurement_theta_max 29.4769
_cell_measurement_theta_min 3.0630
_cell_volume 2600.8(17)
_computing_data_collection 'Bruker FRAMBO'
_computing_molecular_graphics 'Olex2 (Dolomanov et al., 2009)'
_computing_publication_material 'Olex2 (Dolomanov et al., 2009)'
_computing_structure_refinement 'ShelXL (Sheldrick, 2015)'
_computing_structure_solution 'Bruker SHELXTL'
_diffrn_ambient_temperature 293(2)
_diffrn_measured_fraction_theta_full 0.997
_diffrn_measured_fraction_theta_max 0.998
_diffrn_measurement_device_type MoK\a
_diffrn_measurement_method 'phi and omega scans'
_diffrn_radiation_type MoK\a
_diffrn_radiation_wavelength 0.71069
_diffrn_reflns_av_R_equivalents 0.0531
_diffrn_reflns_av_unetI/netI 0.1026
_diffrn_reflns_Laue_measured_fraction_full 0.997
_diffrn_reflns_Laue_measured_fraction_max 0.998
_diffrn_reflns_limit_h_max 14
_diffrn_reflns_limit_h_min -13
_diffrn_reflns_limit_k_max 15
_diffrn_reflns_limit_k_min -16
_diffrn_reflns_limit_l_max 22
_diffrn_reflns_limit_l_min -28
_diffrn_reflns_number 21896
_diffrn_reflns_point_group_measured_fraction_full 0.997
_diffrn_reflns_point_group_measured_fraction_max 0.998
_diffrn_reflns_theta_full 25.240
_diffrn_reflns_theta_max 27.500
_diffrn_reflns_theta_min 3.069
_exptl_absorpt_coefficient_mu 1.484
_exptl_absorpt_correction_T_max 0.837
_exptl_absorpt_correction_T_min 0.837
_exptl_absorpt_correction_type multi-scan
_exptl_absorpt_process_details
;
CrysAlisPro, Agilent Technologies,
Version 1.171.35.21 (release 20-01-2012 CrysAlis171 .NET)
(compiled Jan 23 2012,18:06:46)
Empirical absorption correction using spherical harmonics,
 implemented in SCALE3 ABSPACK scaling algorithm.
;
_exptl_crystal_colour colourless
_exptl_crystal_colour_primary colourless
_exptl_crystal_density_diffrn 1.271
_exptl_crystal_density_method 'not measured'
_exptl_crystal_description block
_exptl_crystal_F_000 1032
_exptl_crystal_size_max 0.12
_exptl_crystal_size_mid 0.1
_exptl_crystal_size_min 0.1
_refine_diff_density_max 0.860
_refine_diff_density_min -0.730
_refine_diff_density_rms 0.091
_refine_ls_extinction_method none
_refine_ls_goodness_of_fit_ref 1.034
_refine_ls_hydrogen_treatment mixed
_refine_ls_matrix_type full
_refine_ls_number_parameters 643
_refine_ls_number_reflns 11926
_refine_ls_number_restraints 424
_refine_ls_restrained_S_all 1.025
_refine_ls_R_factor_all 0.1175
_refine_ls_R_factor_gt 0.0619
_refine_ls_shift/su_max 0.001
_refine_ls_shift/su_mean 0.000
_refine_ls_structure_factor_coef Fsqd
_refine_ls_weighting_details 'w=1/[\s^2^(Fo^2^)+(0.0313P)^2^+0.9416P] where P=(Fo^2^+2Fc^2^)/3'
_refine_ls_weighting_scheme calc
_refine_ls_wR_factor_gt 0.0976
_refine_ls_wR_factor_ref 0.1183
_reflns_Friedel_coverage 0.000
_reflns_number_gt 7057
_reflns_number_total 11926
_reflns_threshold_expression 'I > 2\s(I)'
_cod_data_source_file c8nj00636a2.cif
_cod_data_source_block 4
_cod_depositor_comments 'Adding full bibliography for 7057229--7057232.cif.'
_cod_database_code 7057230
_shelx_shelxl_version_number 2016/6
_shelx_space_group_comment
;
The symmetry employed for this shelxl refinement is uniquely defined
by the following loop, which should always be used as a source of
symmetry information in preference to the above space-group names.
They are only intended as comments.
;
_shelx_estimated_absorpt_t_max 0.866
_shelx_estimated_absorpt_t_min 0.842
_olex2_refinement_description
;
1. Fixed Uiso
 At 1.2 times of:
  All C(H) groups, All N(H) groups
 At 1.5 times of:
  All C(H,H,H) groups
2. Restrained distances
 C21-C43A \\sim C43-C21 \\sim C42A-C21 \\sim C41-C21 \\sim C41A-C21 \\sim
C42-C21
 with sigma of 0.02
 C30-C54A \\sim C54-C30 \\sim C56A-C30 \\sim C55-C30 \\sim C55A-C30 \\sim
C56-C30
 with sigma of 0.02
3. Rigid bond restraints
 C16, H16, C17, C18, C22, C23
 with sigma for 1-2 distances of 0.01 and sigma for 1-3 distances of 0.01
 C43A, C43, C42A, C41, C41A, C42, C21
 with sigma for 1-2 distances of 0.01 and sigma for 1-3 distances of 0.01
 C54A, C54, C56A, C55, C55A, C56, C30
 with sigma for 1-2 distances of 0.01 and sigma for 1-3 distances of 0.01
4. Uiso/Uaniso restraints and constraints
C16 \\sim H16 \\sim C17 \\sim C18 \\sim C22 \\sim C23: within 3.8A with sigma
of 0.04 and sigma for terminal atoms of 0.08
C43A \\sim C43 \\sim C42A \\sim C41 \\sim C41A \\sim C42 \\sim C21: within 3.8A
with sigma of 0.04 and sigma for terminal atoms of 0.08
C54A \\sim C54 \\sim C56A \\sim C55 \\sim C55A \\sim C56 \\sim C30: within 3.8A
with sigma of 0.04 and sigma for terminal atoms of 0.08
5. Rigid body (RIGU) restrains
 C43A, C43, C42A, C41, C41A, C42, C21
 with sigma for 1-2 distances of 0.004 and sigma for 1-3 distances of 0.004
 C54A, C54, C56A, C55, C55A, C56, C30
 with sigma for 1-2 distances of 0.004 and sigma for 1-3 distances of 0.004
6. Others
 Fixed Sof: C41(0.5) H41A(0.5) H41B(0.5) H41C(0.5) C42(0.5) H42A(0.5)
 H42B(0.5) H42C(0.5) C43(0.5) H43A(0.5) H43B(0.5) H43C(0.5) C41A(0.5) H41D(0.5)
 H41E(0.5) H41F(0.5) C42A(0.5) H42D(0.5) H42E(0.5) H42F(0.5) C43A(0.5)
 H43D(0.5) H43E(0.5) H43F(0.5) C54(0.5) H54A(0.5) H54B(0.5) H54C(0.5) C55(0.5)
 H55A(0.5) H55B(0.5) H55C(0.5) C56(0.5) H56A(0.5) H56B(0.5) H56C(0.5) C54A(0.5)
 H54D(0.5) H54E(0.5) H54F(0.5) C55A(0.5) H55D(0.5) H55E(0.5) H55F(0.5)
 C56A(0.5) H56D(0.5) H56E(0.5) H56F(0.5)
7.a Aromatic/amide H refined with riding coordinates:
 C1(H1), C2(H2), C3(H3), C8(H8), C9(H9), C10(H10), C15(H15), C16(H16),
 C17(H17), C18(H18), C23(H23), C28(H28), C33(H33), N4(H4)
7.b Idealised Me refined as rotating group:
 C41(H41A,H41B,H41C), C42(H42A,H42B,H42C), C43(H43A,H43B,H43C), C41A(H41D,H41E,
 H41F), C42A(H42D,H42E,H42F), C43A(H43D,H43E,H43F), C44(H44A,H44B,H44C),
 C45(H45A,H45B,H45C), C46(H46A,H46B,H46C), C51(H51A,H51B,H51C), C52(H52A,H52B,
 H52C), C53(H53A,H53B,H53C), C54(H54A,H54B,H54C), C55(H55A,H55B,H55C), C56(H56A,
 H56B,H56C), C54A(H54D,H54E,H54F), C55A(H55D,H55E,H55F), C56A(H56D,H56E,H56F),
 C61(H61A,H61B,H61C), C62(H62A,H62B,H62C), C63(H63A,H63B,H63C), C64(H64A,H64B,
 H64C), C65(H65A,H65B,H65C), C66(H66A,H66B,H66C)
;
_olex2_submission_special_instructions 'No special instructions were received'

loop_
_space_group_symop_operation_xyz
'x, y, z'
'-x, -y, -z'

loop_
_atom_site_label
_atom_site_type_symbol
_atom_site_fract_x
_atom_site_fract_y
_atom_site_fract_z
_atom_site_U_iso_or_equiv
_atom_site_adp_type
_atom_site_occupancy
_atom_site_site_symmetry_order
_atom_site_calc_flag
_atom_site_refinement_flags_posn
_atom_site_refinement_flags_adp
_atom_site_refinement_flags_occupancy
_atom_site_disorder_assembly
_atom_site_disorder_group
C1 C 0.5048(7) 0.1726(5) 0.1626(3) 0.0765(18) Uani 1 1 d . . . . .
H1 H 0.596283 0.219626 0.181865 0.092 Uiso 1 1 calc R . . . .
C2 C 0.4712(9) 0.0663(6) 0.1194(4) 0.096(2) Uani 1 1 d . . . . .
H2 H 0.538520 0.043089 0.110001 0.116 Uiso 1 1 calc R . . . .
C3 C 0.3374(10) -0.0022(6) 0.0916(4) 0.095(2) Uani 1 1 d . . . . .
H3 H 0.312051 -0.073343 0.062627 0.114 Uiso 1 1 calc R . . . .
C4 C 0.2386(8) 0.0338(5) 0.1065(3) 0.0758(19) Uani 1 1 d . . . . .
C5 C 0.2800(6) 0.1423(5) 0.1497(3) 0.0631(16) Uani 1 1 d . . . . .
C6 C 0.1836(6) 0.1886(5) 0.1634(3) 0.0638(16) Uani 1 1 d . . . . .
C7 C 0.0435(7) 0.1231(6) 0.1357(3) 0.0757(19) Uani 1 1 d . . . . .
C8 C -0.0432(7) 0.1728(7) 0.1499(4) 0.102(3) Uani 1 1 d . . . . .
H8 H -0.136599 0.131405 0.132542 0.123 Uiso 1 1 calc R . . . .
C9 C 0.0049(8) 0.2823(7) 0.1892(4) 0.109(3) Uani 1 1 d . . . . .
H9 H -0.053951 0.316813 0.198680 0.131 Uiso 1 1 calc R . . . .
C10 C 0.1448(7) 0.3402(6) 0.2144(4) 0.086(2) Uani 1 1 d . . . . .
H10 H 0.178252 0.414902 0.241102 0.103 Uiso 1 1 calc R . . . .
C11 C -0.0010(8) 0.0069(6) 0.0931(3) 0.090(3) Uani 1 1 d . . . . .
C12 C 0.0950(9) -0.0359(6) 0.0789(3) 0.088(2) Uani 1 1 d . . . . .
C13 C -0.1733(12) -0.1592(9) 0.0273(5) 0.138(5) Uani 1 1 d . . . . .
C14 C -0.0782(14) -0.2009(8) 0.0139(5) 0.132(5) Uani 1 1 d . . . . .
C15 C -0.1256(12) -0.3122(7) -0.0304(4) 0.174(6) Uani 1 1 d . . . . .
H15 H -0.064778 -0.342833 -0.041317 0.208 Uiso 1 1 calc R . . . .
C16 C -0.2623(17) -0.3719(12) -0.0560(7) 0.204(7) Uani 1 1 d . U . . .
H16 H -0.293411 -0.444731 -0.084336 0.211(17) Uani 1 1 calc R U . . .
C17 C -0.3577(15) -0.3297(12) -0.0421(7) 0.195(7) Uani 1 1 d . U . . .
H17 H -0.449784 -0.374030 -0.061713 0.233 Uiso 1 1 calc R . . . .
C18 C -0.3181(10) -0.2237(8) 0.0002(4) 0.170(5) Uani 1 1 d . U . . .
H18 H -0.380900 -0.195206 0.010693 0.204 Uiso 1 1 calc R . . . .
C21 C 0.3403(7) 0.5889(6) 0.4194(4) 0.090(2) Uani 1 1 d D U . . .
C22 C 0.4423(6) 0.5685(5) 0.3857(3) 0.0627(15) Uani 1 1 d . U . . .
C23 C 0.5787(6) 0.6492(5) 0.4067(3) 0.0715(17) Uani 1 1 d . U . . .
H23 H 0.601788 0.714480 0.439781 0.086 Uiso 1 1 calc R . . . .
C24 C 0.6799(5) 0.6382(4) 0.3819(3) 0.0539(14) Uani 1 1 d . . . . .
C25 C 0.8271(6) 0.7305(5) 0.4066(3) 0.0683(17) Uani 1 1 d . . . . .
C26 C 0.8085(7) 0.5545(7) 0.1652(4) 0.089(2) Uani 1 1 d . . . . .
C27 C 0.6770(6) 0.5377(5) 0.1835(3) 0.0654(16) Uani 1 1 d . . . . .
C28 C 0.6170(7) 0.6200(5) 0.1777(3) 0.0778(19) Uani 1 1 d . . . . .
H28 H 0.660884 0.686268 0.162752 0.093 Uiso 1 1 calc R . . . .
C29 C 0.4988(7) 0.6116(5) 0.1923(3) 0.0660(16) Uani 1 1 d . . . . .
C30 C 0.4404(8) 0.7086(6) 0.1824(5) 0.107(2) Uani 1 1 d D U . . .
C31 C 0.2635(6) 0.0573(5) 0.3423(3) 0.0726(18) Uani 1 1 d . . . . .
C32 C 0.3871(6) 0.1498(5) 0.3304(3) 0.0607(15) Uani 1 1 d . . . . .
C33 C 0.5116(6) 0.1378(5) 0.3436(3) 0.0689(17) Uani 1 1 d . . . . .
H33 H 0.516836 0.072036 0.359187 0.083 Uiso 1 1 calc R . . . .
C34 C 0.6285(5) 0.2182(5) 0.3351(3) 0.0564(14) Uani 1 1 d . . . . .
C35 C 0.7636(6) 0.2028(6) 0.3555(4) 0.079(2) Uani 1 1 d . . . . .
C41 C 0.395(2) 0.698(2) 0.4718(13) 0.186(10) Uani 0.5 1 d D U P A 1
H41A H 0.450722 0.686965 0.509832 0.279 Uiso 0.5 1 calc GR . P A 1
H41B H 0.320341 0.712529 0.482342 0.279 Uiso 0.5 1 calc GR . P A 1
H41C H 0.447898 0.763559 0.456901 0.279 Uiso 0.5 1 calc GR . P A 1
C42 C 0.227(2) 0.595(3) 0.3667(9) 0.143(6) Uani 0.5 1 d D U P A 1
H42A H 0.263965 0.658083 0.345511 0.215 Uiso 0.5 1 calc GR . P A 1
H42B H 0.161447 0.610111 0.385773 0.215 Uiso 0.5 1 calc GR . P A 1
H42C H 0.183589 0.521863 0.335227 0.215 Uiso 0.5 1 calc GR . P A 1
C43 C 0.278(2) 0.4780(16) 0.4433(12) 0.134(6) Uani 0.5 1 d D U P A 1
H43A H 0.242366 0.410762 0.407741 0.201 Uiso 0.5 1 calc GR . P A 1
H43B H 0.206118 0.483090 0.460489 0.201 Uiso 0.5 1 calc GR . P A 1
H43C H 0.346655 0.469663 0.476882 0.201 Uiso 0.5 1 calc GR . P A 1
C41A C 0.339(3) 0.7102(15) 0.4160(14) 0.136(6) Uani 0.5 1 d D U P A 2
H41D H 0.430078 0.768494 0.433259 0.204 Uiso 0.5 1 calc GR . P A 2
H41E H 0.282730 0.726218 0.441206 0.204 Uiso 0.5 1 calc GR . P A 2
H41F H 0.303517 0.712834 0.371494 0.204 Uiso 0.5 1 calc GR . P A 2
C42A C 0.3907(19) 0.595(2) 0.4923(7) 0.121(5) Uani 0.5 1 d D U P A 2
H42D H 0.394610 0.521110 0.499046 0.181 Uiso 0.5 1 calc GR . P A 2
H42E H 0.329284 0.612375 0.513700 0.181 Uiso 0.5 1 calc GR . P A 2
H42F H 0.479756 0.656610 0.509927 0.181 Uiso 0.5 1 calc GR . P A 2
C43A C 0.2000(15) 0.500(2) 0.3908(13) 0.168(9) Uani 0.5 1 d D U P A 2
H43D H 0.169230 0.501777 0.345606 0.251 Uiso 0.5 1 calc GR . P A 2
H43E H 0.141159 0.518669 0.413566 0.251 Uiso 0.5 1 calc GR . P A 2
H43F H 0.198415 0.423414 0.394580 0.251 Uiso 0.5 1 calc GR . P A 2
C44 C 0.8524(7) 0.7967(7) 0.3534(4) 0.140(4) Uani 1 1 d . . . . .
H44A H 0.835479 0.741938 0.314008 0.210 Uiso 1 1 calc GR . . . .
H44B H 0.945098 0.852037 0.366142 0.210 Uiso 1 1 calc GR . . . .
H44C H 0.792548 0.838281 0.346149 0.210 Uiso 1 1 calc GR . . . .
C45 C 0.8527(8) 0.8187(7) 0.4680(5) 0.143(4) Uani 1 1 d . . . . .
H45A H 0.798380 0.864687 0.458773 0.214 Uiso 1 1 calc GR . . . .
H45B H 0.947173 0.869952 0.482902 0.214 Uiso 1 1 calc GR . . . .
H45C H 0.828548 0.777282 0.501236 0.214 Uiso 1 1 calc GR . . . .
C46 C 0.9227(6) 0.6682(6) 0.4207(5) 0.126(3) Uani 1 1 d . . . . .
H46A H 0.903620 0.624880 0.453888 0.189 Uiso 1 1 calc GR . . . .
H46B H 1.014734 0.725026 0.435429 0.189 Uiso 1 1 calc GR . . . .
H46C H 0.910883 0.614600 0.381726 0.189 Uiso 1 1 calc GR . . . .
C51 C 0.9115(8) 0.5449(8) 0.2234(4) 0.125(3) Uani 1 1 d . . . . .
H51A H 0.926580 0.603381 0.260811 0.188 Uiso 1 1 calc GR . . . .
H51B H 0.995857 0.557618 0.213153 0.188 Uiso 1 1 calc GR . . . .
H51C H 0.876728 0.467749 0.232585 0.188 Uiso 1 1 calc GR . . . .
C52 C 0.7778(10) 0.4572(9) 0.1083(5) 0.161(4) Uani 1 1 d . . . . .
H52A H 0.728148 0.382721 0.117132 0.241 Uiso 1 1 calc GR . . . .
H52B H 0.861511 0.457138 0.101247 0.241 Uiso 1 1 calc GR . . . .
H52C H 0.724284 0.469621 0.069982 0.241 Uiso 1 1 calc GR . . . .
C53 C 0.8752(8) 0.6743(8) 0.1494(5) 0.148(4) Uani 1 1 d . . . . .
H53A H 0.820131 0.679043 0.109092 0.223 Uiso 1 1 calc GR . . . .
H53B H 0.963797 0.683467 0.145325 0.223 Uiso 1 1 calc GR . . . .
H53C H 0.883778 0.735732 0.183723 0.223 Uiso 1 1 calc GR . . . .
C54 C 0.5516(16) 0.8257(12) 0.2123(13) 0.140(7) Uani 0.5 1 d D U P B 3
H54A H 0.588399 0.829977 0.257744 0.210 Uiso 0.5 1 calc GR . P B 3
H54B H 0.516491 0.886416 0.207372 0.210 Uiso 0.5 1 calc GR . P B 3
H54C H 0.622013 0.836602 0.190967 0.210 Uiso 0.5 1 calc GR . P B 3
C55 C 0.399(3) 0.708(2) 0.1096(8) 0.150(7) Uani 0.5 1 d D U P B 3
H55A H 0.478221 0.750067 0.096929 0.225 Uiso 0.5 1 calc GR . P B 3
H55B H 0.335538 0.746181 0.101301 0.225 Uiso 0.5 1 calc GR . P B 3
H55C H 0.357236 0.628356 0.085016 0.225 Uiso 0.5 1 calc GR . P B 3
C56 C 0.3109(18) 0.680(3) 0.2036(13) 0.149(7) Uani 0.5 1 d D U P B 3
H56A H 0.253727 0.598117 0.186503 0.223 Uiso 0.5 1 calc GR . P B 3
H56B H 0.263362 0.727792 0.187278 0.223 Uiso 0.5 1 calc GR . P B 3
H56C H 0.333828 0.696039 0.250309 0.223 Uiso 0.5 1 calc GR . P B 3
C54A C 0.485(3) 0.791(2) 0.2492(9) 0.175(8) Uani 0.5 1 d D U P B 4
H54D H 0.435028 0.750681 0.276774 0.262 Uiso 0.5 1 calc GR . P B 4
H54E H 0.467159 0.860293 0.244199 0.262 Uiso 0.5 1 calc GR . P B 4
H54F H 0.580497 0.812071 0.268546 0.262 Uiso 0.5 1 calc GR . P B 4
C55A C 0.2862(14) 0.655(3) 0.1586(13) 0.164(9) Uani 0.5 1 d D U P B 4
H55D H 0.257314 0.607732 0.115500 0.246 Uiso 0.5 1 calc GR . P B 4
H55E H 0.252479 0.717511 0.157834 0.246 Uiso 0.5 1 calc GR . P B 4
H55F H 0.251214 0.607358 0.187453 0.246 Uiso 0.5 1 calc GR . P B 4
C56A C 0.488(3) 0.770(3) 0.1291(13) 0.183(9) Uani 0.5 1 d D U P B 4
H56D H 0.579837 0.826522 0.147196 0.275 Uiso 0.5 1 calc GR . P B 4
H56E H 0.429665 0.808498 0.112564 0.275 Uiso 0.5 1 calc GR . P B 4
H56F H 0.485255 0.711622 0.094366 0.275 Uiso 0.5 1 calc GR . P B 4
C61 C 0.1571(10) 0.1026(9) 0.3440(7) 0.219(7) Uani 1 1 d . . . . .
H61A H 0.193597 0.174272 0.376670 0.329 Uiso 1 1 calc GR . . . .
H61B H 0.083516 0.045133 0.354276 0.329 Uiso 1 1 calc GR . . . .
H61C H 0.124165 0.118285 0.302234 0.329 Uiso 1 1 calc GR . . . .
C62 C 0.2094(10) -0.0465(8) 0.2871(5) 0.206(6) Uani 1 1 d . . . . .
H62A H 0.164811 -0.027792 0.248621 0.309 Uiso 1 1 calc GR . . . .
H62B H 0.145344 -0.112307 0.297598 0.309 Uiso 1 1 calc GR . . . .
H62C H 0.282951 -0.066537 0.279569 0.309 Uiso 1 1 calc GR . . . .
C63 C 0.2997(8) 0.0166(9) 0.4037(5) 0.174(5) Uani 1 1 d . . . . .
H63A H 0.359538 -0.023761 0.400204 0.261 Uiso 1 1 calc GR . . . .
H63B H 0.218418 -0.036205 0.410852 0.261 Uiso 1 1 calc GR . . . .
H63C H 0.344315 0.083428 0.439639 0.261 Uiso 1 1 calc GR . . . .
C64 C 0.7631(8) 0.1093(7) 0.3943(5) 0.145(4) Uani 1 1 d . . . . .
H64A H 0.733413 0.124768 0.431819 0.218 Uiso 1 1 calc GR . . . .
H64B H 0.853285 0.110033 0.408013 0.218 Uiso 1 1 calc GR . . . .
H64C H 0.702220 0.033398 0.367690 0.218 Uiso 1 1 calc GR . . . .
C65 C 0.8035(10) 0.1760(12) 0.2955(5) 0.203(6) Uani 1 1 d . . . . .
H65A H 0.741088 0.099576 0.270094 0.304 Uiso 1 1 calc GR . . . .
H65B H 0.893852 0.176566 0.307466 0.304 Uiso 1 1 calc GR . . . .
H65C H 0.801241 0.234596 0.270183 0.304 Uiso 1 1 calc GR . . . .
C66 C 0.8700(7) 0.3186(7) 0.3973(5) 0.166(5) Uani 1 1 d . . . . .
H66A H 0.890395 0.375601 0.370629 0.249 Uiso 1 1 calc GR . . . .
H66B H 0.951173 0.307098 0.417244 0.249 Uiso 1 1 calc GR . . . .
H66C H 0.836004 0.346503 0.430564 0.249 Uiso 1 1 calc GR . . . .
Dy1 Dy 0.48624(3) 0.39369(2) 0.27039(2) 0.05466(11) Uani 1 1 d . . . . .
N1 N 0.4138(5) 0.2091(4) 0.1772(2) 0.0634(13) Uani 1 1 d . . . . .
N2 N 0.2328(5) 0.2967(4) 0.2030(2) 0.0653(13) Uani 1 1 d . . . . .
N3 N 0.0559(8) -0.1400(5) 0.0392(3) 0.115(3) Uani 1 1 d . . . . .
N4 N -0.1335(6) -0.0538(6) 0.0677(3) 0.116(3) Uani 1 1 d . . . . .
H4 H -0.191859 -0.027019 0.076726 0.139 Uiso 1 1 calc R . . . .
O1 O 0.3987(4) 0.4783(3) 0.3413(2) 0.0662(11) Uani 1 1 d . . . . .
O2 O 0.6623(3) 0.5541(3) 0.33738(19) 0.0623(10) Uani 1 1 d . . . . .
O3 O 0.6274(4) 0.4446(3) 0.20326(19) 0.0669(11) Uani 1 1 d . . . . .
O4 O 0.4318(4) 0.5299(3) 0.21561(19) 0.0647(11) Uani 1 1 d . . . . .
O5 O 0.3690(3) 0.2349(3) 0.3103(2) 0.0656(11) Uani 1 1 d . . . . .
O6 O 0.6337(3) 0.3068(3) 0.31032(19) 0.0634(10) Uani 1 1 d . . . . .

loop_
_atom_site_aniso_label
_atom_site_aniso_U_11
_atom_site_aniso_U_22
_atom_site_aniso_U_33
_atom_site_aniso_U_23
_atom_site_aniso_U_13
_atom_site_aniso_U_12
C1 0.090(5) 0.068(4) 0.076(5) 0.011(4) 0.018(4) 0.042(4)
C2 0.133(7) 0.077(5) 0.093(6) 0.016(5) 0.035(5) 0.055(5)
C3 0.148(8) 0.056(4) 0.076(5) 0.011(4) 0.020(5) 0.042(5)
C4 0.103(5) 0.051(4) 0.059(4) 0.016(3) 0.010(4) 0.019(4)
C5 0.076(4) 0.046(3) 0.056(4) 0.017(3) 0.011(3) 0.014(3)
C6 0.063(4) 0.059(4) 0.059(4) 0.019(3) 0.007(3) 0.015(3)
C7 0.064(4) 0.072(4) 0.071(5) 0.026(4) 0.000(4) 0.010(4)
C8 0.054(4) 0.106(6) 0.117(7) 0.023(6) 0.000(4) 0.009(4)
C9 0.070(5) 0.114(6) 0.140(8) 0.027(6) 0.019(5) 0.038(5)
C10 0.069(4) 0.076(4) 0.112(6) 0.013(4) 0.021(4) 0.031(4)
C11 0.087(5) 0.073(5) 0.061(5) 0.031(4) -0.016(4) -0.010(4)
C12 0.119(6) 0.052(4) 0.054(5) 0.019(4) -0.002(4) 0.001(4)
C13 0.155(10) 0.083(7) 0.068(7) 0.039(6) -0.035(6) -0.048(6)
C14 0.194(13) 0.069(6) 0.052(5) 0.018(5) -0.003(7) -0.025(7)
C15 0.261(13) 0.078(5) 0.064(6) 0.008(5) 0.000(7) -0.044(7)
C16 0.262(16) 0.098(8) 0.093(8) 0.014(7) -0.025(10) -0.071(8)
H16 0.23(2) 0.14(2) 0.10(2) 0.03(2) -0.05(2) -0.07(2)
C17 0.208(13) 0.130(9) 0.084(9) 0.044(7) -0.056(8) -0.073(8)
C18 0.172(8) 0.119(6) 0.084(6) 0.050(5) -0.048(6) -0.062(6)
C21 0.075(4) 0.086(4) 0.098(5) -0.016(4) 0.038(4) 0.022(3)
C22 0.057(3) 0.059(3) 0.073(5) 0.010(3) 0.027(3) 0.019(3)
C23 0.057(3) 0.062(4) 0.087(5) -0.006(3) 0.027(3) 0.015(3)
C24 0.048(3) 0.045(3) 0.060(4) 0.008(3) 0.013(3) 0.010(2)
C25 0.053(3) 0.059(3) 0.075(5) 0.000(3) 0.017(3) 0.005(3)
C26 0.083(5) 0.107(6) 0.094(6) 0.045(5) 0.040(4) 0.041(4)
C27 0.068(4) 0.071(4) 0.061(4) 0.024(3) 0.022(3) 0.026(3)
C28 0.084(5) 0.063(4) 0.097(6) 0.038(4) 0.030(4) 0.031(4)
C29 0.082(4) 0.056(4) 0.062(4) 0.017(3) 0.012(3) 0.034(3)
C30 0.117(5) 0.072(4) 0.155(7) 0.053(5) 0.043(5) 0.052(4)
C31 0.066(4) 0.054(3) 0.092(5) 0.023(4) 0.029(4) 0.011(3)
C32 0.063(4) 0.047(3) 0.068(4) 0.014(3) 0.021(3) 0.015(3)
C33 0.062(4) 0.052(3) 0.098(5) 0.034(3) 0.026(3) 0.021(3)
C34 0.057(3) 0.054(3) 0.058(4) 0.008(3) 0.013(3) 0.026(3)
C35 0.061(4) 0.079(4) 0.108(6) 0.034(4) 0.023(4) 0.037(4)
C41 0.118(15) 0.177(12) 0.200(18) -0.112(13) 0.084(13) 0.005(14)
C42 0.115(13) 0.217(18) 0.147(13) 0.027(12) 0.059(9) 0.112(13)
C43 0.105(13) 0.165(11) 0.159(17) 0.051(11) 0.096(11) 0.043(10)
C41A 0.138(15) 0.136(9) 0.182(18) 0.038(12) 0.080(14) 0.089(10)
C42A 0.119(11) 0.182(15) 0.114(8) 0.034(10) 0.083(8) 0.089(12)
C43A 0.072(9) 0.178(14) 0.200(18) -0.060(16) 0.074(9) -0.004(10)
C44 0.100(6) 0.124(7) 0.133(8) 0.049(6) 0.020(5) -0.030(5)
C45 0.089(6) 0.117(6) 0.154(9) -0.060(6) 0.030(6) -0.010(5)
C46 0.053(4) 0.104(6) 0.180(9) -0.005(6) -0.005(5) 0.016(4)
C51 0.097(6) 0.172(8) 0.143(8) 0.068(7) 0.048(6) 0.074(6)
C52 0.145(8) 0.203(10) 0.137(9) -0.008(9) 0.081(7) 0.059(8)
C53 0.118(7) 0.159(8) 0.216(11) 0.128(9) 0.092(7) 0.055(6)
C54 0.100(10) 0.081(8) 0.236(18) -0.002(12) 0.006(11) 0.068(6)
C55 0.167(18) 0.137(17) 0.162(10) 0.062(12) 0.009(10) 0.091(14)
C56 0.141(12) 0.113(14) 0.25(2) 0.067(18) 0.084(14) 0.093(11)
C54A 0.192(18) 0.142(17) 0.208(13) -0.014(11) 0.026(13) 0.121(14)
C55A 0.119(8) 0.149(18) 0.24(2) 0.066(18) 0.018(11) 0.086(11)
C56A 0.23(2) 0.17(2) 0.250(17) 0.149(15) 0.111(17) 0.130(16)
C61 0.146(8) 0.168(9) 0.47(2) 0.197(13) 0.217(12) 0.092(8)
C62 0.175(9) 0.135(8) 0.185(11) -0.059(8) 0.101(8) -0.088(7)
C63 0.112(7) 0.214(11) 0.174(10) 0.137(9) 0.044(6) 0.004(7)
C64 0.099(6) 0.134(7) 0.217(11) 0.088(8) 0.019(6) 0.063(6)
C65 0.185(10) 0.408(19) 0.143(10) 0.085(12) 0.086(8) 0.232(13)
C66 0.074(5) 0.106(6) 0.271(14) 0.044(8) -0.022(7) 0.022(5)
Dy1 0.05336(16) 0.04179(14) 0.0650(2) 0.01074(12) 0.01456(12) 0.01546(11)
N1 0.077(3) 0.049(3) 0.068(4) 0.015(3) 0.020(3) 0.028(3)
N2 0.066(3) 0.053(3) 0.073(4) 0.010(3) 0.011(3) 0.025(2)
N3 0.173(7) 0.055(3) 0.054(4) 0.009(3) 0.002(4) -0.012(4)
N4 0.098(5) 0.098(5) 0.096(5) 0.046(4) -0.016(4) -0.012(4)
O1 0.056(2) 0.053(2) 0.082(3) 0.004(2) 0.024(2) 0.0124(18)
O2 0.046(2) 0.056(2) 0.071(3) -0.006(2) 0.0166(19) 0.0100(17)
O3 0.079(3) 0.056(2) 0.078(3) 0.026(2) 0.033(2) 0.031(2)
O4 0.068(2) 0.060(2) 0.074(3) 0.025(2) 0.020(2) 0.030(2)
O5 0.055(2) 0.057(2) 0.092(3) 0.029(2) 0.029(2) 0.0204(19)
O6 0.055(2) 0.057(2) 0.079(3) 0.023(2) 0.017(2) 0.0204(18)

loop_
_atom_type_symbol
_atom_type_description
_atom_type_scat_dispersion_real
_atom_type_scat_dispersion_imag
_atom_type_scat_source
C C 0.0033 0.0016 'International Tables Vol C Tables 4.2.6.8 and 6.1.1.4'
H H 0.0000 0.0000 'International Tables Vol C Tables 4.2.6.8 and 6.1.1.4'
Dy Dy -0.1892 4.4098 'International Tables Vol C Tables 4.2.6.8 and 6.1.1.4'
N N 0.0061 0.0033 'International Tables Vol C Tables 4.2.6.8 and 6.1.1.4'
O O 0.0106 0.0060 'International Tables Vol C Tables 4.2.6.8 and 6.1.1.4'

loop_
_geom_angle_atom_site_label_1
_geom_angle_atom_site_label_2
_geom_angle_atom_site_label_3
_geom_angle
C2 C1 H1 118.4
N1 C1 H1 118.4
N1 C1 C2 123.2(7)
C1 C2 H2 120.9
C3 C2 C1 118.1(8)
C3 C2 H2 120.9
C2 C3 H3 120.0
C2 C3 C4 120.0(7)
C4 C3 H3 120.0
C3 C4 C5 118.7(7)
C3 C4 C12 122.4(7)
C5 C4 C12 118.9(7)
C4 C5 C6 121.5(6)
N1 C5 C4 120.4(6)
N1 C5 C6 118.0(5)
C7 C6 C5 120.2(6)
N2 C6 C5 117.5(5)
N2 C6 C7 122.2(6)
C6 C7 C11 118.7(7)
C8 C7 C6 117.4(7)
C8 C7 C11 123.9(7)
C7 C8 H8 119.5
C7 C8 C9 121.0(7)
C9 C8 H8 119.5
C8 C9 H9 121.3
C8 C9 C10 117.4(8)
C10 C9 H9 121.3
C9 C10 H10 117.9
N2 C10 C9 124.3(7)
N2 C10 H10 117.9
C12 C11 C7 120.4(6)
N4 C11 C7 117.8(9)
N4 C11 C12 121.8(8)
C11 C12 C4 120.2(7)
N3 C12 C4 118.8(9)
N3 C12 C11 120.9(8)
C14 C13 C18 123.2(12)
N4 C13 C14 120.4(10)
N4 C13 C18 116.4(13)
C13 C14 C15 118.2(12)
N3 C14 C13 122.6(10)
N3 C14 C15 119.2(12)
C14 C15 H15 120.9
C16 C15 C14 118.1(14)
C16 C15 H15 120.9
C15 C16 H16 118.3
C15 C16 C17 123.4(15)
C17 C16 H16 118.3
C16 C17 H17 119.5
C18 C17 C16 121.0(15)
C18 C17 H17 119.5
C13 C18 H18 122.0
C17 C18 C13 116.0(13)
C17 C18 H18 122.0
C41 C21 C22 116.0(10)
C41 C21 C42 108.5(15)
C41 C21 C43 112.5(15)
C42 C21 C22 106.6(9)
C43 C21 C22 106.5(8)
C43 C21 C42 106.3(12)
C41A C21 C22 109.7(10)
C41A C21 C42A 103.7(12)
C42A C21 C22 109.5(8)
C43A C21 C22 113.6(9)
C43A C21 C41A 108.5(15)
C43A C21 C42A 111.4(14)
C23 C22 C21 119.2(6)
O1 C22 C21 117.1(5)
O1 C22 C23 123.6(6)
C22 C23 H23 117.7
C24 C23 C22 124.5(6)
C24 C23 H23 117.7
C23 C24 C25 121.9(5)
O2 C24 C23 124.1(5)
O2 C24 C25 114.0(5)
C44 C25 C24 107.1(5)
C44 C25 C45 108.4(6)
C45 C25 C24 113.3(5)
C46 C25 C24 109.0(5)
C46 C25 C44 110.6(6)
C46 C25 C45 108.4(6)
C27 C26 C51 108.4(6)
C52 C26 C27 108.2(6)
C52 C26 C51 109.1(7)
C52 C26 C53 110.2(7)
C53 C26 C27 114.2(6)
C53 C26 C51 106.7(7)
C28 C27 C26 121.5(6)
O3 C27 C26 115.4(5)
O3 C27 C28 123.2(6)
C27 C28 H28 117.3
C29 C28 C27 125.5(6)
C29 C28 H28 117.3
C28 C29 C30 120.6(6)
O4 C29 C28 124.2(5)
O4 C29 C30 115.1(6)
C54 C30 C29 108.6(9)
C54 C30 C55 104.7(14)
C54 C30 C56 117.8(15)
C55 C30 C29 109.1(12)
C56 C30 C29 110.2(12)
C56 C30 C55 106.1(14)
C54A C30 C29 106.5(10)
C54A C30 C56A 114.7(15)
C55A C30 C29 111.2(14)
C55A C30 C54A 108.9(16)
C55A C30 C56A 106.1(15)
C56A C30 C29 109.7(12)
C61 C31 C32 111.1(5)
C61 C31 C62 108.8(8)
C61 C31 C63 109.2(8)
C62 C31 C32 107.3(6)
C62 C31 C63 107.8(7)
C63 C31 C32 112.5(6)
C33 C32 C31 120.2(5)
O5 C32 C31 116.3(5)
O5 C32 C33 123.4(5)
C32 C33 H33 118.1
C34 C33 C32 123.9(5)
C34 C33 H33 118.1
C33 C34 C35 120.4(5)
O6 C34 C33 124.7(5)
O6 C34 C35 115.0(5)
C64 C35 C34 115.1(5)
C64 C35 C66 107.3(7)
C65 C35 C34 108.1(6)
C65 C35 C64 109.6(7)
C65 C35 C66 108.4(8)
C66 C35 C34 108.1(6)
C21 C41 H41A 109.5
C21 C41 H41B 109.5
C21 C41 H41C 109.5
H41A C41 H41B 109.5
H41A C41 H41C 109.5
H41B C41 H41C 109.5
C21 C42 H42A 109.5
C21 C42 H42B 109.5
C21 C42 H42C 109.5
H42A C42 H42B 109.5
H42A C42 H42C 109.5
H42B C42 H42C 109.5
C21 C43 H43A 109.5
C21 C43 H43B 109.5
C21 C43 H43C 109.5
H43A C43 H43B 109.5
H43A C43 H43C 109.5
H43B C43 H43C 109.5
C21 C41A H41D 109.5
C21 C41A H41E 109.5
C21 C41A H41F 109.5
H41D C41A H41E 109.5
H41D C41A H41F 109.5
H41E C41A H41F 109.5
C21 C42A H42D 109.5
C21 C42A H42E 109.5
C21 C42A H42F 109.5
H42D C42A H42E 109.5
H42D C42A H42F 109.5
H42E C42A H42F 109.5
C21 C43A H43D 109.5
C21 C43A H43E 109.5
C21 C43A H43F 109.5
H43D C43A H43E 109.5
H43D C43A H43F 109.5
H43E C43A H43F 109.5
C25 C44 H44A 109.5
C25 C44 H44B 109.5
C25 C44 H44C 109.5
H44A C44 H44B 109.5
H44A C44 H44C 109.5
H44B C44 H44C 109.5
C25 C45 H45A 109.5
C25 C45 H45B 109.5
C25 C45 H45C 109.5
H45A C45 H45B 109.5
H45A C45 H45C 109.5
H45B C45 H45C 109.5
C25 C46 H46A 109.5
C25 C46 H46B 109.5
C25 C46 H46C 109.5
H46A C46 H46B 109.5
H46A C46 H46C 109.5
H46B C46 H46C 109.5
C26 C51 H51A 109.5
C26 C51 H51B 109.5
C26 C51 H51C 109.5
H51A C51 H51B 109.5
H51A C51 H51C 109.5
H51B C51 H51C 109.5
C26 C52 H52A 109.5
C26 C52 H52B 109.5
C26 C52 H52C 109.5
H52A C52 H52B 109.5
H52A C52 H52C 109.5
H52B C52 H52C 109.5
C26 C53 H53A 109.5
C26 C53 H53B 109.5
C26 C53 H53C 109.5
H53A C53 H53B 109.5
H53A C53 H53C 109.5
H53B C53 H53C 109.5
C30 C54 H54A 109.5
C30 C54 H54B 109.5
C30 C54 H54C 109.5
H54A C54 H54B 109.5
H54A C54 H54C 109.5
H54B C54 H54C 109.5
C30 C55 H55A 109.5
C30 C55 H55B 109.5
C30 C55 H55C 109.5
H55A C55 H55B 109.5
H55A C55 H55C 109.5
H55B C55 H55C 109.5
C30 C56 H56A 109.5
C30 C56 H56B 109.5
C30 C56 H56C 109.5
H56A C56 H56B 109.5
H56A C56 H56C 109.5
H56B C56 H56C 109.5
C30 C54A H54D 109.5
C30 C54A H54E 109.5
C30 C54A H54F 109.5
H54D C54A H54E 109.5
H54D C54A H54F 109.5
H54E C54A H54F 109.5
C30 C55A H55D 109.5
C30 C55A H55E 109.5
C30 C55A H55F 109.5
H55D C55A H55E 109.5
H55D C55A H55F 109.5
H55E C55A H55F 109.5
C30 C56A H56D 109.5
C30 C56A H56E 109.5
C30 C56A H56F 109.5
H56D C56A H56E 109.5
H56D C56A H56F 109.5
H56E C56A H56F 109.5
C31 C61 H61A 109.5
C31 C61 H61B 109.5
C31 C61 H61C 109.5
H61A C61 H61B 109.5
H61A C61 H61C 109.5
H61B C61 H61C 109.5
C31 C62 H62A 109.5
C31 C62 H62B 109.5
C31 C62 H62C 109.5
H62A C62 H62B 109.5
H62A C62 H62C 109.5
H62B C62 H62C 109.5
C31 C63 H63A 109.5
C31 C63 H63B 109.5
C31 C63 H63C 109.5
H63A C63 H63B 109.5
H63A C63 H63C 109.5
H63B C63 H63C 109.5
C35 C64 H64A 109.5
C35 C64 H64B 109.5
C35 C64 H64C 109.5
H64A C64 H64B 109.5
H64A C64 H64C 109.5
H64B C64 H64C 109.5
C35 C65 H65A 109.5
C35 C65 H65B 109.5
C35 C65 H65C 109.5
H65A C65 H65B 109.5
H65A C65 H65C 109.5
H65B C65 H65C 109.5
C35 C66 H66A 109.5
C35 C66 H66B 109.5
C35 C66 H66C 109.5
H66A C66 H66B 109.5
H66A C66 H66C 109.5
H66B C66 H66C 109.5
N2 Dy1 N1 62.25(16)
O1 Dy1 N1 140.83(15)
O1 Dy1 N2 82.16(15)
O1 Dy1 O3 140.73(13)
O1 Dy1 O4 78.27(14)
O1 Dy1 O5 77.35(13)
O2 Dy1 N1 145.76(15)
O2 Dy1 N2 148.95(15)
O2 Dy1 O1 73.17(13)
O2 Dy1 O3 79.04(14)
O2 Dy1 O4 84.91(14)
O2 Dy1 O5 121.49(14)
O2 Dy1 O6 79.96(13)
O3 Dy1 N1 72.39(14)
O3 Dy1 N2 111.16(15)
O3 Dy1 O4 72.04(13)
O4 Dy1 N1 103.35(14)
O4 Dy1 N2 71.62(13)
O5 Dy1 N1 75.11(14)
O5 Dy1 N2 69.11(14)
O5 Dy1 O3 141.76(13)
O5 Dy1 O4 135.92(13)
O6 Dy1 N1 77.66(14)
O6 Dy1 N2 129.52(13)
O6 Dy1 O1 119.01(14)
O6 Dy1 O3 81.76(13)
O6 Dy1 O4 151.81(13)
O6 Dy1 O5 72.03(13)
C1 N1 C5 119.6(6)
C1 N1 Dy1 120.6(4)
C5 N1 Dy1 119.3(4)
C6 N2 Dy1 120.4(4)
C10 N2 C6 117.6(5)
C10 N2 Dy1 121.0(4)
C12 N3 C14 116.9(9)
C11 N4 C13 117.3(9)
C11 N4 H4 121.3
C13 N4 H4 121.3
C22 O1 Dy1 136.6(4)
C24 O2 Dy1 137.8(3)
C27 O3 Dy1 132.9(4)
C29 O4 Dy1 133.3(4)
C32 O5 Dy1 138.0(4)
C34 O6 Dy1 137.2(3)

loop_
_geom_bond_atom_site_label_1
_geom_bond_atom_site_label_2
_geom_bond_distance
C1 H1 0.9300
C1 C2 1.397(9)
C1 N1 1.307(7)
C2 H2 0.9300
C2 C3 1.358(9)
C3 H3 0.9300
C3 C4 1.386(9)
C4 C5 1.404(8)
C4 C12 1.444(9)
C5 C6 1.427(8)
C5 N1 1.353(7)
C6 C7 1.405(8)
C6 N2 1.354(7)
C7 C8 1.363(10)
C7 C11 1.466(10)
C8 H8 0.9300
C8 C9 1.366(10)
C9 H9 0.9300
C9 C10 1.387(9)
C10 H10 0.9300
C10 N2 1.306(7)
C11 C12 1.401(10)
C11 N4 1.325(8)
C12 N3 1.329(8)
C13 C14 1.379(14)
C13 C18 1.443(13)
C13 N4 1.348(12)
C14 C15 1.431(13)
C14 N3 1.338(12)
C15 H15 0.9300
C15 C16 1.360(16)
C16 H16 0.9300
C16 C17 1.39(2)
C17 H17 0.9300
C17 C18 1.373(16)
C18 H18 0.9300
C21 C22 1.531(8)
C21 C41 1.492(12)
C21 C42 1.513(12)
C21 C43 1.513(12)
C21 C41A 1.514(12)
C21 C42A 1.527(12)
C21 C43A 1.478(12)
C22 C23 1.409(7)
C22 O1 1.251(6)
C23 H23 0.9300
C23 C24 1.372(7)
C24 C25 1.542(7)
C24 O2 1.258(6)
C25 C44 1.506(9)
C25 C45 1.517(9)
C25 C46 1.499(9)
C26 C27 1.526(8)
C26 C51 1.532(9)
C26 C52 1.502(11)
C26 C53 1.525(9)
C27 C28 1.391(8)
C27 O3 1.260(6)
C28 H28 0.9300
C28 C29 1.370(8)
C29 C30 1.554(8)
C29 O4 1.258(6)
C30 C54 1.483(12)
C30 C55 1.532(13)
C30 C56 1.523(13)
C30 C54A 1.528(13)
C30 C55A 1.517(13)
C30 C56A 1.537(13)
C31 C32 1.534(7)
C31 C61 1.461(9)
C31 C62 1.487(10)
C31 C63 1.490(9)
C32 C33 1.389(7)
C32 O5 1.243(6)
C33 H33 0.9300
C33 C34 1.387(7)
C34 C35 1.528(7)
C34 O6 1.263(6)
C35 C64 1.502(9)
C35 C65 1.493(10)
C35 C66 1.512(10)
C41 H41A 0.9600
C41 H41B 0.9600
C41 H41C 0.9600
C42 H42A 0.9600
C42 H42B 0.9600
C42 H42C 0.9600
C43 H43A 0.9600
C43 H43B 0.9600
C43 H43C 0.9600
C41A H41D 0.9600
C41A H41E 0.9600
C41A H41F 0.9600
C42A H42D 0.9600
C42A H42E 0.9600
C42A H42F 0.9600
C43A H43D 0.9600
C43A H43E 0.9600
C43A H43F 0.9600
C44 H44A 0.9600
C44 H44B 0.9600
C44 H44C 0.9600
C45 H45A 0.9600
C45 H45B 0.9600
C45 H45C 0.9600
C46 H46A 0.9600
C46 H46B 0.9600
C46 H46C 0.9600
C51 H51A 0.9600
C51 H51B 0.9600
C51 H51C 0.9600
C52 H52A 0.9600
C52 H52B 0.9600
C52 H52C 0.9600
C53 H53A 0.9600
C53 H53B 0.9600
C53 H53C 0.9600
C54 H54A 0.9600
C54 H54B 0.9600
C54 H54C 0.9600
C55 H55A 0.9600
C55 H55B 0.9600
C55 H55C 0.9600
C56 H56A 0.9600
C56 H56B 0.9600
C56 H56C 0.9600
C54A H54D 0.9600
C54A H54E 0.9600
C54A H54F 0.9600
C55A H55D 0.9600
C55A H55E 0.9600
C55A H55F 0.9600
C56A H56D 0.9600
C56A H56E 0.9600
C56A H56F 0.9600
C61 H61A 0.9600
C61 H61B 0.9600
C61 H61C 0.9600
C62 H62A 0.9600
C62 H62B 0.9600
C62 H62C 0.9600
C63 H63A 0.9600
C63 H63B 0.9600
C63 H63C 0.9600
C64 H64A 0.9600
C64 H64B 0.9600
C64 H64C 0.9600
C65 H65A 0.9600
C65 H65B 0.9600
C65 H65C 0.9600
C66 H66A 0.9600
C66 H66B 0.9600
C66 H66C 0.9600
Dy1 N1 2.613(5)
Dy1 N2 2.589(5)
Dy1 O1 2.306(4)
Dy1 O2 2.271(4)
Dy1 O3 2.327(4)
Dy1 O4 2.330(4)
Dy1 O5 2.320(3)
Dy1 O6 2.298(4)
N4 H4 0.8600
